data_2224397
loop_
_publ_author_name
'Feng, Sun'

_publ_section_title
;
 Poly[[\m~2~-acetato-aquadi-\m~3~-isonicotinato-holmium(III)silver(I)]
 perchlorate]
;
_journal_coeditor_code PV2224
_journal_issue 12
_journal_name_full 'Acta Crystallographica Section E'
_journal_page_first m1619
_journal_paper_doi 10.1107/S1600536809046601
_journal_volume 65
_journal_year 2009
_chemical_formula_iupac '[Ag Ho (C6 H4 N O2)2 (C2 H3 O2) (H2 O)] Cl O4'
_chemical_formula_moiety 'C14 H13 Ag Ho N2 O7 +, Cl O4 -'
_chemical_formula_sum 'C14 H13 Ag Cl Ho N2 O11'
_chemical_formula_weight 693.51
_chemical_name_systematic
;
Poly[[\m~2~-acetato-aquadi-\m~3~-isonicotinato-holmium(III)silver(I)]
perchlorate]
;
_space_group_IT_number 14
_symmetry_cell_setting monoclinic
_symmetry_space_group_name_Hall '-P 2ybc'
_symmetry_space_group_name_H-M 'P 1 21/c 1'
_atom_sites_solution_hydrogens geom
_atom_sites_solution_primary direct
_atom_sites_solution_secondary difmap
_audit_creation_method SHELXL-97
_cell_angle_alpha 90.00
_cell_angle_beta 91.8260(10)
_cell_angle_gamma 90.00
_cell_formula_units_Z 4
_cell_length_a 16.2158(10)
_cell_length_b 14.9024(9)
_cell_length_c 7.9068(5)
_cell_measurement_reflns_used 5514
_cell_measurement_temperature 296(2)
_cell_measurement_theta_max 27.79
_cell_measurement_theta_min 2.51
_cell_volume 1909.7(2)
_computing_cell_refinement 'SAINT (Bruker, 2004)'
_computing_data_collection 'APEX2 (Bruker, 2004)'
_computing_data_reduction 'SAINT (Bruker, 2004)'
_computing_molecular_graphics 'XP in SHELXTL (Sheldrick, 2008)'
_computing_publication_material 'SHELXL97 (Sheldrick, 2008)'
_computing_structure_refinement 'SHELXL97 (Sheldrick, 2008)'
_computing_structure_solution 'SHELXS97 (Sheldrick, 2008)'
_diffrn_ambient_temperature 296(2)
_diffrn_measured_fraction_theta_full 0.999
_diffrn_measured_fraction_theta_max 0.999
_diffrn_measurement_device_type 'Bruker APEXII area-detector diffractometer'
_diffrn_measurement_method '\f and \w scan'
_diffrn_radiation_monochromator graphite
_diffrn_radiation_source 'fine-focus sealed tube'
_diffrn_radiation_type MoK\a
_diffrn_radiation_wavelength 0.71073
_diffrn_reflns_av_R_equivalents 0.0268
_diffrn_reflns_av_sigmaI/netI 0.0294
_diffrn_reflns_limit_h_max 19
_diffrn_reflns_limit_h_min -18
_diffrn_reflns_limit_k_max 17
_diffrn_reflns_limit_k_min -17
_diffrn_reflns_limit_l_max 9
_diffrn_reflns_limit_l_min -7
_diffrn_reflns_number 9735
_diffrn_reflns_theta_full 25.20
_diffrn_reflns_theta_max 25.20
_diffrn_reflns_theta_min 1.86
_exptl_absorpt_coefficient_mu 5.342
_exptl_absorpt_correction_T_max 0.449
_exptl_absorpt_correction_T_min 0.357
_exptl_absorpt_correction_type multi-scan
_exptl_absorpt_process_details '(SADABS; Sheldrick, 1996)'
_exptl_crystal_colour colorless
_exptl_crystal_density_diffrn 2.412
_exptl_crystal_density_method 'not measured'
_exptl_crystal_description block
_exptl_crystal_F_000 1320
_exptl_crystal_size_max 0.20
_exptl_crystal_size_mid 0.18
_exptl_crystal_size_min 0.15
_refine_diff_density_max 0.637
_refine_diff_density_min -0.710
_refine_ls_extinction_method none
_refine_ls_goodness_of_fit_ref 1.040
_refine_ls_hydrogen_treatment mixed
_refine_ls_matrix_type full
_refine_ls_number_parameters 320
_refine_ls_number_reflns 3439
_refine_ls_number_restraints 158
_refine_ls_restrained_S_all 1.120
_refine_ls_R_factor_all 0.0263
_refine_ls_R_factor_gt 0.0226
_refine_ls_shift/su_max 0.001
_refine_ls_shift/su_mean 0.000
_refine_ls_structure_factor_coef Fsqd
_refine_ls_weighting_details 'calc w=1/[\s^2^(Fo^2^)+(0.0229P)^2^+2.5125P] where P=(Fo^2^+2Fc^2^)/3'
_refine_ls_weighting_scheme calc
_refine_ls_wR_factor_gt 0.0520
_refine_ls_wR_factor_ref 0.0537
_reflns_number_gt 3085
_reflns_number_total 3439
_reflns_threshold_expression I>2sigma(I)
_cod_data_source_file pv2224.cif
_cod_data_source_block I
_cod_original_sg_symbol_H-M 'P 21/c'
_cod_database_code 2224397
_cod_database_fobs_code 2224397

loop_
_symmetry_equiv_pos_as_xyz
'x, y, z'
'-x, y+1/2, -z+1/2'
'-x, -y, -z'
'x, -y-1/2, z-1/2'

loop_
_atom_site_type_symbol
_atom_site_label
_atom_site_fract_x
_atom_site_fract_y
_atom_site_fract_z
_atom_site_U_iso_or_equiv
_atom_site_adp_type
_atom_site_calc_flag
_atom_site_refinement_flags
_atom_site_occupancy
_atom_site_disorder_assembly
_atom_site_disorder_group
Ho Ho1 0.454984(11) 0.383812(12) 0.04996(2) 0.01844(7) Uani d . 1 . .
Ag Ag1 -0.02677(3) 0.24033(4) 0.10033(7) 0.06287(16) Uani d . 1 . .
C C1 -0.3677(3) 0.0808(3) 0.3622(6) 0.0313(10) Uani d . 1 . .
C C2 -0.2892(3) 0.1236(3) 0.3041(6) 0.0289(10) Uani d . 1 . .
C C3 -0.2191(3) 0.0720(3) 0.2964(7) 0.0410(12) Uani d . 1 . .
H H10 -0.2199 0.0117 0.3268 0.049 Uiso calc R 1 . .
C C4 -0.1474(3) 0.1114(4) 0.2427(8) 0.0519(15) Uani d . 1 . .
H H8 -0.1002 0.0762 0.2380 0.062 Uiso calc R 1 . .
C C5 -0.2111(3) 0.2470(3) 0.2064(8) 0.0481(14) Uani d . 1 . .
H H7 -0.2086 0.3072 0.1761 0.058 Uiso calc R 1 . .
C C6 -0.2852(3) 0.2128(3) 0.2588(7) 0.0409(12) Uani d . 1 . .
H H9 -0.3315 0.2493 0.2634 0.049 Uiso calc R 1 . .
C C7 0.1336(3) 0.1719(4) -0.0405(7) 0.0442(13) Uani d . 1 . .
H H5 0.1066 0.1176 -0.0251 0.053 Uiso calc R 1 . .
C C8 0.2120(3) 0.1707(3) -0.1043(6) 0.0351(11) Uani d . 1 . .
H H4 0.2372 0.1166 -0.1302 0.042 Uiso calc R 1 . .
C C9 0.2521(3) 0.2510(3) -0.1289(5) 0.0230(9) Uani d . 1 . .
C C10 0.3375(2) 0.2510(3) -0.1983(5) 0.0206(9) Uani d . 1 . .
C C11 0.2125(3) 0.3295(3) -0.0872(6) 0.0325(11) Uani d . 1 . .
H H3 0.2382 0.3846 -0.1017 0.039 Uiso calc R 1 . .
C C12 0.1343(3) 0.3254(3) -0.0238(6) 0.0376(12) Uani d . 1 . .
H H6 0.1080 0.3787 0.0034 0.045 Uiso calc R 1 . .
N N1 -0.1427(2) 0.1969(3) 0.1974(6) 0.0458(11) Uani d . 1 . .
N N2 0.0950(2) 0.2480(3) 0.0001(5) 0.0394(10) Uani d . 1 . .
O O1 -0.4242(2) 0.1332(2) 0.4072(5) 0.0387(9) Uani d . 1 . .
O O2 -0.3699(2) -0.0029(2) 0.3616(4) 0.0397(8) Uani d . 1 . .
O O3 0.35906(18) 0.18441(19) -0.2810(4) 0.0303(7) Uani d . 1 . .
O O4 0.38257(17) 0.31880(19) -0.1691(4) 0.0260(7) Uani d . 1 . .
O O5 0.54736(19) 0.5035(2) 0.1583(4) 0.0312(7) Uani d . 1 . .
O O6 0.5344(2) 0.3847(2) 0.3129(4) 0.0352(8) Uani d . 1 A .
O O1W 0.4985(2) 0.2318(2) 0.0763(4) 0.0353(8) Uani d D 1 . .
H H1W 0.478(3) 0.197(2) 0.143(5) 0.053 Uiso d D 1 . .
H H2W 0.516(3) 0.200(3) 0.002(4) 0.053 Uiso d D 1 . .
C C13 0.5691(3) 0.4589(3) 0.2876(5) 0.0272(10) Uani d D 1 . .
C C14 0.6256(13) 0.4991(15) 0.423(2) 0.040(3) Uani d PDU 0.49(4) A 1
H H14A 0.5956 0.5074 0.5247 0.060 Uiso calc PR 0.49(4) A 1
H H14B 0.6457 0.5560 0.3852 0.060 Uiso calc PR 0.49(4) A 1
H H14C 0.6713 0.4594 0.4455 0.060 Uiso calc PR 0.49(4) A 1
C C14' 0.6450(11) 0.4886(16) 0.388(3) 0.040(3) Uani d PDU 0.51(4) A 2
H H14D 0.6545 0.4486 0.4821 0.060 Uiso calc PR 0.51(4) A 2
H H14E 0.6368 0.5484 0.4297 0.060 Uiso calc PR 0.51(4) A 2
H H14F 0.6918 0.4877 0.3171 0.060 Uiso calc PR 0.51(4) A 2
Cl Cl1 0.91931(10) 0.45924(11) 0.2560(2) 0.0625(4) Uani d PD 0.539(12) B 1
O O7 0.8512(8) 0.4643(8) 0.3717(18) 0.126(5) Uani d PDU 0.539(12) B 1
O O8 0.8847(9) 0.4462(8) 0.0955(12) 0.111(5) Uani d PDU 0.539(12) B 1
O O9 0.9703(9) 0.3896(8) 0.300(2) 0.130(6) Uani d PDU 0.539(12) B 1
O O10 0.9589(10) 0.5442(8) 0.259(2) 0.086(6) Uani d PDU 0.539(12) B 1
Cl Cl1' 0.91931(10) 0.45924(11) 0.2560(2) 0.0625(4) Uani d PD 0.461(12) B 2
O O7' 0.8366(6) 0.4707(8) 0.210(2) 0.094(5) Uani d PDU 0.461(12) B 2
O O8' 0.9624(10) 0.4225(10) 0.1137(18) 0.132(6) Uani d PDU 0.461(12) B 2
O O9' 0.9275(11) 0.3943(10) 0.3831(18) 0.131(7) Uani d PDU 0.461(12) B 2
O O10' 0.9581(11) 0.5392(9) 0.304(2) 0.082(6) Uani d PDU 0.461(12) B 2

loop_
_atom_site_aniso_label
_atom_site_aniso_U_11
_atom_site_aniso_U_22
_atom_site_aniso_U_33
_atom_site_aniso_U_12
_atom_site_aniso_U_13
_atom_site_aniso_U_23
Ho1 0.01607(11) 0.01592(11) 0.02369(12) -0.00070(7) 0.00617(7) -0.00010(7)
Ag1 0.0259(2) 0.0859(4) 0.0783(3) -0.0142(2) 0.0260(2) 0.0008(3)
C1 0.027(2) 0.023(2) 0.044(3) -0.0049(19) 0.016(2) -0.004(2)
C2 0.027(2) 0.027(2) 0.033(2) -0.0057(19) 0.0118(19) -0.0029(19)
C3 0.027(3) 0.028(3) 0.069(4) 0.002(2) 0.017(2) 0.004(2)
C4 0.027(3) 0.046(4) 0.083(4) 0.000(2) 0.017(3) -0.006(3)
C5 0.033(3) 0.034(3) 0.078(4) -0.009(2) 0.020(3) 0.008(3)
C6 0.026(3) 0.033(3) 0.064(4) -0.001(2) 0.017(2) 0.005(2)
C7 0.032(3) 0.041(3) 0.060(3) -0.013(2) 0.014(2) 0.003(3)
C8 0.028(3) 0.028(3) 0.050(3) -0.0040(19) 0.012(2) -0.001(2)
C9 0.019(2) 0.027(2) 0.023(2) -0.0016(17) 0.0029(17) -0.0019(17)
C10 0.018(2) 0.022(2) 0.023(2) 0.0006(16) 0.0015(17) 0.0003(17)
C11 0.025(2) 0.028(3) 0.045(3) -0.0027(19) 0.012(2) -0.002(2)
C12 0.028(3) 0.035(3) 0.051(3) 0.005(2) 0.015(2) -0.001(2)
N1 0.025(2) 0.046(3) 0.067(3) -0.0090(19) 0.018(2) -0.001(2)
N2 0.025(2) 0.047(3) 0.047(3) -0.0028(18) 0.0136(18) -0.001(2)
O1 0.0304(18) 0.0221(17) 0.065(2) -0.0017(13) 0.0281(17) -0.0023(15)
O2 0.0346(18) 0.0219(17) 0.064(2) -0.0025(14) 0.0279(17) -0.0039(15)
O3 0.0263(17) 0.0225(16) 0.0431(19) -0.0017(13) 0.0144(14) -0.0104(14)
O4 0.0185(15) 0.0259(16) 0.0338(17) -0.0060(12) 0.0058(12) -0.0054(13)
O5 0.0382(18) 0.0269(17) 0.0279(16) -0.0076(14) -0.0067(14) 0.0043(13)
O6 0.044(2) 0.0298(18) 0.0315(18) -0.0093(15) -0.0022(15) 0.0102(14)
O1W 0.049(2) 0.0215(16) 0.037(2) 0.0061(15) 0.0189(16) 0.0013(14)
C13 0.028(2) 0.029(2) 0.025(2) -0.0030(19) -0.0014(18) 0.0027(19)
C14 0.039(6) 0.044(5) 0.036(6) -0.003(5) -0.005(5) -0.003(4)
C14' 0.039(6) 0.044(5) 0.036(6) -0.003(5) -0.005(5) -0.003(4)
Cl1 0.0599(10) 0.0510(9) 0.0761(11) 0.0018(7) -0.0046(8) -0.0019(8)
O7 0.119(9) 0.127(8) 0.133(9) -0.027(7) 0.053(7) -0.013(7)
O8 0.143(10) 0.114(8) 0.072(6) -0.050(7) -0.042(6) -0.005(6)
O9 0.142(9) 0.098(7) 0.148(10) 0.072(7) -0.037(7) -0.016(7)
O10 0.077(8) 0.084(9) 0.097(9) -0.030(6) 0.007(6) -0.010(6)
Cl1' 0.0599(10) 0.0510(9) 0.0761(11) 0.0018(7) -0.0046(8) -0.0019(8)
O7' 0.057(6) 0.077(7) 0.145(10) 0.001(5) -0.021(6) 0.011(7)
O8' 0.147(11) 0.131(9) 0.124(9) 0.016(8) 0.068(8) -0.035(7)
O9' 0.143(11) 0.133(10) 0.117(9) -0.011(8) -0.019(8) 0.065(8)
O10' 0.069(9) 0.076(9) 0.103(9) -0.026(7) 0.022(7) -0.045(7)

loop_
_atom_type_symbol
_atom_type_description
_atom_type_scat_dispersion_real
_atom_type_scat_dispersion_imag
_atom_type_scat_source
C C 0.0033 0.0016 'International Tables Vol C Tables 4.2.6.8 and 6.1.1.4'
H H 0.0000 0.0000 'International Tables Vol C Tables 4.2.6.8 and 6.1.1.4'
N N 0.0061 0.0033 'International Tables Vol C Tables 4.2.6.8 and 6.1.1.4'
O O 0.0106 0.0060 'International Tables Vol C Tables 4.2.6.8 and 6.1.1.4'
Cl Cl 0.1484 0.1585 'International Tables Vol C Tables 4.2.6.8 and 6.1.1.4'
Ag Ag -0.8971 1.1015 'International Tables Vol C Tables 4.2.6.8 and 6.1.1.4'
Ho Ho -0.2175 4.6783 'International Tables Vol C Tables 4.2.6.8 and 6.1.1.4'

loop_
_geom_angle_atom_site_label_1
_geom_angle_atom_site_label_2
_geom_angle_atom_site_label_3
_geom_angle_site_symmetry_1
_geom_angle_site_symmetry_3
_geom_angle
_geom_angle_publ_flag
O4 Ho1 O2 . 2 104.08(12) ?
O4 Ho1 O1 . 4_665 90.36(11) ?
O2 Ho1 O1 2 4_665 139.11(10) ?
O4 Ho1 O3 . 4_566 84.99(11) ?
O2 Ho1 O3 2 4_566 74.14(10) ?
O1 Ho1 O3 4_665 4_566 146.11(10) ?
O4 Ho1 O5 . 3_665 76.99(10) ?
O2 Ho1 O5 2 3_665 72.10(11) ?
O1 Ho1 O5 4_665 3_665 74.39(11) ?
O3 Ho1 O5 4_566 3_665 136.13(11) ?
O4 Ho1 O1W . . 78.79(12) ?
O2 Ho1 O1W 2 . 148.20(11) ?
O1 Ho1 O1W 4_665 . 71.57(11) ?
O3 Ho1 O1W 4_566 . 74.60(10) ?
O5 Ho1 O1W 3_665 . 137.66(11) ?
O4 Ho1 O6 . . 155.03(10) ?
O2 Ho1 O6 2 . 92.45(12) ?
O1 Ho1 O6 4_665 . 89.10(12) ?
O3 Ho1 O6 4_566 . 81.64(11) ?
O5 Ho1 O6 3_665 . 126.62(10) ?
O1W Ho1 O6 . . 77.37(12) ?
O4 Ho1 O5 . . 149.88(10) ?
O2 Ho1 O5 2 . 74.19(11) ?
O1 Ho1 O5 4_665 . 74.55(11) ?
O3 Ho1 O5 4_566 . 121.89(11) ?
O5 Ho1 O5 3_665 . 73.91(11) ?
O1W Ho1 O5 . . 118.90(12) ?
O6 Ho1 O5 . . 52.72(10) ?
O4 Ho1 C13 . . 170.02(11) ?
O2 Ho1 C13 2 . 83.92(13) ?
O1 Ho1 C13 4_665 . 79.67(13) ?
O3 Ho1 C13 4_566 . 103.15(12) ?
O5 Ho1 C13 3_665 . 100.29(11) ?
O1W Ho1 C13 . . 97.63(13) ?
O6 Ho1 C13 . . 26.34(11) ?
O5 Ho1 C13 . . 26.45(11) ?
O4 Ho1 Ho1 . 3_665 114.60(7) ?
O2 Ho1 Ho1 2 3_665 68.77(7) ?
O1 Ho1 Ho1 4_665 3_665 70.43(7) ?
O3 Ho1 Ho1 4_566 3_665 141.14(7) ?
O5 Ho1 Ho1 3_665 3_665 37.97(7) ?
O1W Ho1 Ho1 . 3_665 139.55(8) ?
O6 Ho1 Ho1 . 3_665 88.65(7) ?
O5 Ho1 Ho1 . 3_665 35.94(7) ?
C13 Ho1 Ho1 . 3_665 62.34(9) ?
N1 Ag1 N2 . . 165.55(17) ?
O2 C1 O1 . . 126.7(4) ?
O2 C1 C2 . . 116.5(4) ?
O1 C1 C2 . . 116.8(4) ?
C3 C2 C6 . . 118.8(4) ?
C3 C2 C1 . . 118.9(4) ?
C6 C2 C1 . . 122.3(4) ?
C2 C3 C4 . . 118.7(5) ?
C2 C3 H10 . . 120.6 ?
C4 C3 H10 . . 120.6 ?
N1 C4 C3 . . 123.3(5) ?
N1 C4 H8 . . 118.4 ?
C3 C4 H8 . . 118.4 ?
N1 C5 C6 . . 122.7(5) ?
N1 C5 H7 . . 118.7 ?
C6 C5 H7 . . 118.7 ?
C2 C6 C5 . . 118.9(5) ?
C2 C6 H9 . . 120.6 ?
C5 C6 H9 . . 120.6 ?
N2 C7 C8 . . 122.7(5) ?
N2 C7 H5 . . 118.7 ?
C8 C7 H5 . . 118.7 ?
C9 C8 C7 . . 119.0(4) ?
C9 C8 H4 . . 120.5 ?
C7 C8 H4 . . 120.5 ?
C11 C9 C8 . . 118.4(4) ?
C11 C9 C10 . . 121.9(4) ?
C8 C9 C10 . . 119.7(4) ?
O3 C10 O4 . . 124.2(4) ?
O3 C10 C9 . . 118.0(3) ?
O4 C10 C9 . . 117.8(3) ?
C12 C11 C9 . . 119.4(4) ?
C12 C11 H3 . . 120.3 ?
C9 C11 H3 . . 120.3 ?
N2 C12 C11 . . 122.5(4) ?
N2 C12 H6 . . 118.7 ?
C11 C12 H6 . . 118.7 ?
C4 N1 C5 . . 117.7(4) ?
C4 N1 Ag1 . . 116.4(3) ?
C5 N1 Ag1 . . 125.8(4) ?
C12 N2 C7 . . 118.0(4) ?
C12 N2 Ag1 . . 123.1(3) ?
C7 N2 Ag1 . . 118.9(3) ?
C1 O1 Ho1 . 4_466 134.8(3) ?
C1 O2 Ho1 . 2_545 138.5(3) ?
C10 O3 Ho1 . 4_565 149.1(3) ?
C10 O4 Ho1 . . 139.5(3) ?
C13 O5 Ho1 . 3_665 160.5(3) ?
C13 O5 Ho1 . . 92.9(2) ?
Ho1 O5 Ho1 3_665 . 106.09(11) ?
C13 O6 Ho1 . . 95.6(3) ?
Ho1 O1W H1W . . 122(3) ?
Ho1 O1W H2W . . 127(3) ?
H1W O1W H2W . . 105(4) ?
O6 C13 O5 . . 118.5(4) ?
O6 C13 C14' . . 122.3(10) ?
O5 C13 C14' . . 118.3(10) ?
O6 C13 C14 . . 119.9(10) ?
O5 C13 C14 . . 120.9(10) ?
C14' C13 C14 . . 17.2(11) ?
O6 C13 Ho1 . . 58.1(2) ?
O5 C13 Ho1 . . 60.6(2) ?
C14' C13 Ho1 . . 166.4(11) ?
C14 C13 Ho1 . . 176.2(10) ?
C13 C14 H14A . . 109.5 ?
C13 C14 H14B . . 109.5 ?
C13 C14 H14C . . 109.5 ?
C13 C14' H14D . . 109.5 ?
C13 C14' H14E . . 109.5 ?
H14D C14' H14E . . 109.5 ?
C13 C14' H14F . . 109.5 ?
H14D C14' H14F . . 109.5 ?
H14E C14' H14F . . 109.5 ?
O9 Cl1 O8 . . 110.5(7) ?
O9 Cl1 O10 . . 113.8(8) ?
O8 Cl1 O10 . . 108.2(8) ?
O9 Cl1 O7 . . 110.2(8) ?
O8 Cl1 O7 . . 106.8(7) ?
O10 Cl1 O7 . . 107.0(7) ?

loop_
_geom_bond_atom_site_label_1
_geom_bond_atom_site_label_2
_geom_bond_site_symmetry_2
_geom_bond_distance
_geom_bond_publ_flag
Ho1 O4 . 2.278(3) ?
Ho1 O2 2 2.303(3) ?
Ho1 O1 4_665 2.306(3) ?
Ho1 O3 4_566 2.318(3) ?
Ho1 O5 3_665 2.352(3) ?
Ho1 O1W . 2.380(3) ?
Ho1 O6 . 2.410(3) ?
Ho1 O5 . 2.465(3) ?
Ag1 N1 . 2.152(4) ?
Ag1 N2 . 2.154(4) ?
C1 O2 . 1.248(5) ?
C1 O1 . 1.264(5) ?
C1 C2 . 1.509(6) ?
C2 C3 . 1.376(6) ?
C2 C6 . 1.379(7) ?
C3 C4 . 1.380(7) ?
C3 H10 . 0.9300 ?
C4 N1 . 1.327(7) ?
C4 H8 . 0.9300 ?
C5 N1 . 1.341(7) ?
C5 C6 . 1.380(6) ?
C5 H7 . 0.9300 ?
C6 H9 . 0.9300 ?
C7 N2 . 1.340(7) ?
C7 C8 . 1.382(6) ?
C7 H5 . 0.9300 ?
C8 C9 . 1.380(6) ?
C8 H4 . 0.9300 ?
C9 C11 . 1.380(6) ?
C9 C10 . 1.504(5) ?
C10 O3 . 1.245(5) ?
C10 O4 . 1.264(5) ?
C11 C12 . 1.379(6) ?
C11 H3 . 0.9300 ?
C12 N2 . 1.335(6) ?
C12 H6 . 0.9300 ?
O1 Ho1 4_466 2.306(3) ?
O2 Ho1 2_545 2.303(3) ?
O3 Ho1 4_565 2.318(3) ?
O5 C13 . 1.260(5) ?
O5 Ho1 3_665 2.352(3) ?
O6 C13 . 1.259(5) ?
O1W H1W . 0.82(4) ?
O1W H2W . 0.81(4) ?
C13 C14' . 1.510(9) ?
C13 C14 . 1.511(9) ?
C14 H14A . 0.9600 ?
C14 H14B . 0.9600 ?
C14 H14C . 0.9600 ?
C14' H14D . 0.9600 ?
C14' H14E . 0.9600 ?
C14' H14F . 0.9600 ?
Cl1 O9 . 1.364(8) ?
Cl1 O8 . 1.385(8) ?
Cl1 O10 . 1.419(9) ?
Cl1 O7 . 1.458(8) ?

loop_
_geom_hbond_atom_site_label_D
_geom_hbond_atom_site_label_H
_geom_hbond_atom_site_label_A
_geom_hbond_site_symmetry_A
_geom_hbond_distance_DH
_geom_hbond_distance_HA
_geom_hbond_distance_DA
_geom_hbond_angle_DHA
O1W H1W O4 4_566 0.82(4) 2.19(3) 2.898(4) 145(4)
O1W H2W O6 4_565 0.81(4) 1.99(4) 2.787(4) 168(5)
